data_4101084
_journal_name_full 'Journal of the American Chemical Society'
_journal_paper_doi 10.1021/ja057665r
_journal_year 2006
_chemical_formula_sum 'C62.25 H52.5 Cl0.5 Fe N4 P2'
_chemical_formula_weight 992.10
_space_group_IT_number 2
_symmetry_cell_setting triclinic
_symmetry_space_group_name_Hall '-P 1'
_symmetry_space_group_name_H-M 'P -1'
_cell_angle_alpha 98.742(2)
_cell_angle_beta 95.508(2)
_cell_angle_gamma 98.512(2)
_cell_formula_units_Z 2
_cell_length_a 11.1235(3)
_cell_length_b 11.9397(3)
_cell_length_c 20.8638(6)
_cell_measurement_temperature 120(1)
_cell_volume 2688.62(13)
_diffrn_ambient_temperature 293(2)
_exptl_crystal_density_diffrn 1.225
_cod_original_formula_sum 'C62.25 H52.50 Cl0.50 Fe N4 P2'
_cod_database_code 4101084

loop_
_symmetry_equiv_pos_as_xyz
'x, y, z'
'-x, -y, -z'

loop_
_atom_site_label
_atom_site_type_symbol
_atom_site_fract_x
_atom_site_fract_y
_atom_site_fract_z
_atom_site_U_iso_or_equiv
_atom_site_adp_type
_atom_site_occupancy
_atom_site_symmetry_multiplicity
_atom_site_calc_flag
_atom_site_refinement_flags
_atom_site_disorder_assembly
_atom_site_disorder_group
Cl1 Cl 0.4032(7) 0.2897(6) 0.4749(2) 0.111(2) Uani 0.25 1 d P . .
Cl2 Cl 0.3009(8) 0.0591(5) 0.4281(3) 0.116(3) Uani 0.25 1 d P . .
C70 C 0.261(2) 0.1794(19) 0.4601(12) 0.090(6) Uiso 0.25 1 d P . .
H70A H 0.2276 0.1716 0.5008 0.107 Uiso 0.25 1 calc PR . .
H70B H 0.1993 0.2012 0.4303 0.107 Uiso 0.25 1 calc PR . .
Fe1 Fe 0.32958(4) 0.28279(3) 0.79516(2) 0.02809(12) Uani 1 1 d . . .
P1 P 0.38148(7) 0.18993(6) 0.87699(4) 0.02956(17) Uani 1 1 d . . .
P2 P 0.40627(7) 0.14419(6) 0.73257(4) 0.03027(18) Uani 1 1 d . . .
N1 N 0.9830(3) 0.7015(3) 0.44315(16) 0.0606(9) Uani 1 1 d . . .
N2 N 1.1405(3) 0.8145(3) 0.85263(15) 0.0519(8) Uani 1 1 d . . .
N3 N 0.8663(3) 0.5081(3) 0.85158(16) 0.0534(8) Uani 1 1 d . . .
N4 N 0.7255(4) 0.3970(4) 0.45535(19) 0.0761(11) Uani 1 1 d . . .
C1 C 0.2332(3) 0.4074(3) 0.76262(15) 0.0347(7) Uani 1 1 d . . .
C2 C 0.3411(3) 0.4054(2) 0.73161(15) 0.0338(6) Uani 1 1 d . . .
C3 C 0.4443(3) 0.4390(2) 0.78161(15) 0.0337(7) Uani 1 1 d . . .
C4 C 0.3984(3) 0.4604(2) 0.84262(15) 0.0346(7) Uani 1 1 d . . .
C5 C 0.2677(3) 0.4402(3) 0.83172(16) 0.0370(7) Uani 1 1 d . . .
C6 C 0.1050(3) 0.3905(3) 0.72875(18) 0.0443(8) Uani 1 1 d . . .
H6A H 0.0487 0.3960 0.7607 0.066 Uiso 1 1 calc R . .
H6B H 0.0860 0.3160 0.7018 0.066 Uiso 1 1 calc R . .
H6C H 0.0983 0.4486 0.7021 0.066 Uiso 1 1 calc R . .
C7 C 0.3465(3) 0.3945(3) 0.65955(15) 0.0418(8) Uani 1 1 d . . .
H7A H 0.4297 0.3951 0.6508 0.063 Uiso 1 1 calc R . .
H7B H 0.3160 0.4577 0.6439 0.063 Uiso 1 1 calc R . .
H7C H 0.2972 0.3236 0.6378 0.063 Uiso 1 1 calc R . .
C8 C 0.5744(3) 0.4674(3) 0.76865(18) 0.0434(8) Uani 1 1 d . . .
H8A H 0.5800 0.4439 0.7231 0.065 Uiso 1 1 calc R . .
H8B H 0.6251 0.4278 0.7941 0.065 Uiso 1 1 calc R . .
H8C H 0.6016 0.5488 0.7804 0.065 Uiso 1 1 calc R . .
C9 C 0.4734(3) 0.5141(3) 0.90643(17) 0.0451(8) Uani 1 1 d . . .
H9A H 0.4210 0.5189 0.9404 0.068 Uiso 1 1 calc R . .
H9B H 0.5131 0.5898 0.9033 0.068 Uiso 1 1 calc R . .
H9C H 0.5341 0.4679 0.9165 0.068 Uiso 1 1 calc R . .
C10 C 0.1817(3) 0.4603(3) 0.88122(18) 0.0500(9) Uani 1 1 d . . .
H10A H 0.0989 0.4390 0.8605 0.075 Uiso 1 1 calc R . .
H10B H 0.1961 0.5401 0.9005 0.075 Uiso 1 1 calc R . .
H10C H 0.1948 0.4146 0.9146 0.075 Uiso 1 1 calc R . .
C11 C 0.3684(3) 0.0389(3) 0.83980(15) 0.0345(7) Uani 1 1 d . . .
H11A H 0.4007 -0.0046 0.8712 0.041 Uiso 1 1 calc R . .
H11B H 0.2833 0.0059 0.8254 0.041 Uiso 1 1 calc R . .
C12 C 0.4417(3) 0.0351(3) 0.78192(15) 0.0349(7) Uani 1 1 d . . .
H12A H 0.4220 -0.0406 0.7551 0.042 Uiso 1 1 calc R . .
H12B H 0.5285 0.0492 0.7974 0.042 Uiso 1 1 calc R . .
C13 C 0.5363(3) 0.2184(3) 0.92195(14) 0.0328(6) Uani 1 1 d . . .
C14 C 0.6318(3) 0.2856(3) 0.90091(16) 0.0365(7) Uani 1 1 d . . .
H14 H 0.6172 0.3199 0.8644 0.044 Uiso 1 1 calc R . .
C15 C 0.7504(3) 0.3024(3) 0.93397(17) 0.0439(8) Uani 1 1 d . . .
H15 H 0.8144 0.3478 0.9197 0.053 Uiso 1 1 calc R . .
C16 C 0.7714(3) 0.2506(3) 0.98800(17) 0.0444(8) Uani 1 1 d . . .
H16 H 0.8499 0.2613 1.0102 0.053 Uiso 1 1 calc R . .
C17 C 0.6767(3) 0.1832(3) 1.00930(17) 0.0450(8) Uani 1 1 d . . .
H17 H 0.6918 0.1486 1.0456 0.054 Uiso 1 1 calc R . .
C18 C 0.5591(3) 0.1669(3) 0.97687(16) 0.0398(7) Uani 1 1 d . . .
H18 H 0.4955 0.1218 0.9916 0.048 Uiso 1 1 calc R . .
C19 C 0.2869(3) 0.1881(3) 0.94340(15) 0.0347(7) Uani 1 1 d . . .
C20 C 0.2947(3) 0.2872(3) 0.98883(16) 0.0414(7) Uani 1 1 d . . .
H20 H 0.3466 0.3534 0.9842 0.050 Uiso 1 1 calc R . .
C21 C 0.2263(3) 0.2893(4) 1.04129(17) 0.0513(9) Uani 1 1 d . . .
H21 H 0.2292 0.3575 1.0701 0.062 Uiso 1 1 calc R . .
C22 C 0.1544(3) 0.1904(4) 1.05037(19) 0.0551(10) Uani 1 1 d . . .
H22 H 0.1093 0.1911 1.0857 0.066 Uiso 1 1 calc R . .
C23 C 0.1494(4) 0.0895(4) 1.00679(19) 0.0559(10) Uani 1 1 d . . .
H23 H 0.1029 0.0220 1.0138 0.067 Uiso 1 1 calc R . .
C24 C 0.2133(3) 0.0884(3) 0.95249(18) 0.0466(8) Uani 1 1 d . . .
H24 H 0.2068 0.0211 0.9224 0.056 Uiso 1 1 calc R . .
C25 C 0.2997(3) 0.0630(3) 0.66334(14) 0.0359(7) Uani 1 1 d . . .
C26 C 0.1918(3) 0.0995(3) 0.64328(16) 0.0434(8) Uani 1 1 d . . .
H26 H 0.1713 0.1660 0.6659 0.052 Uiso 1 1 calc R . .
C27 C 0.1139(4) 0.0370(3) 0.58938(19) 0.0602(11) Uani 1 1 d . . .
H27 H 0.0413 0.0617 0.5763 0.072 Uiso 1 1 calc R . .
C28 C 0.1434(5) -0.0606(3) 0.55558(19) 0.0642(12) Uani 1 1 d . . .
H28 H 0.0913 -0.1017 0.5194 0.077 Uiso 1 1 calc R . .
C29 C 0.2512(5) -0.0985(3) 0.57519(18) 0.0620(12) Uani 1 1 d . . .
H29 H 0.2708 -0.1653 0.5526 0.074 Uiso 1 1 calc R . .
C30 C 0.3292(4) -0.0361(3) 0.62869(17) 0.0477(8) Uani 1 1 d . . .
H30 H 0.4019 -0.0609 0.6415 0.057 Uiso 1 1 calc R . .
C31 C 0.5470(3) 0.1753(3) 0.69474(16) 0.0370(7) Uani 1 1 d . . .
C32 C 0.5416(4) 0.1892(3) 0.62993(18) 0.0497(9) Uani 1 1 d . . .
H32 H 0.4662 0.1804 0.6047 0.060 Uiso 1 1 calc R . .
C33 C 0.6494(5) 0.2164(4) 0.6024(2) 0.0671(12) Uani 1 1 d . . .
H33 H 0.6452 0.2276 0.5592 0.080 Uiso 1 1 calc R . .
C34 C 0.7611(4) 0.2269(4) 0.6384(3) 0.0710(13) Uani 1 1 d . . .
H34 H 0.8324 0.2430 0.6193 0.085 Uiso 1 1 calc R . .
C35 C 0.7677(4) 0.2137(3) 0.7026(2) 0.0607(11) Uani 1 1 d . . .
H35 H 0.8437 0.2210 0.7270 0.073 Uiso 1 1 calc R . .
C36 C 0.6620(3) 0.1896(3) 0.73123(19) 0.0457(8) Uani 1 1 d . . .
H36 H 0.6675 0.1829 0.7752 0.055 Uiso 1 1 calc R . .
C37 C 0.1799(3) 0.1867(3) 0.79552(15) 0.0350(7) Uani 1 1 d . . .
C38 C 0.0821(3) 0.1253(3) 0.79639(16) 0.0393(7) Uani 1 1 d . . .
C39 C -0.0318(3) 0.0491(3) 0.79383(17) 0.0381(7) Uani 1 1 d . . .
C40 C -0.1121(3) 0.0659(3) 0.84058(16) 0.0389(7) Uani 1 1 d . . .
H40 H -0.0912 0.1266 0.8754 0.047 Uiso 1 1 calc R . .
C41 C -0.2228(3) -0.0072(3) 0.83524(16) 0.0379(7) Uani 1 1 d . . .
H41 H -0.2752 0.0050 0.8668 0.046 Uiso 1 1 calc R . .
C42 C -0.2575(3) -0.0991(3) 0.78346(16) 0.0363(7) Uani 1 1 d . . .
C43 C -0.1759(3) -0.1159(3) 0.73829(18) 0.0425(8) Uani 1 1 d . . .
H43 H -0.1964 -0.1774 0.7039 0.051 Uiso 1 1 calc R . .
C44 C -0.0649(3) -0.0440(3) 0.74270(18) 0.0442(8) Uani 1 1 d . . .
H44 H -0.0120 -0.0577 0.7115 0.053 Uiso 1 1 calc R . .
C45 C -0.3795(3) -0.1729(2) 0.77538(16) 0.0358(7) Uani 1 1 d . . .
C46 C -0.4416(3) -0.1935(3) 0.82884(17) 0.0396(7) Uani 1 1 d . . .
H46 H -0.4026 -0.1666 0.8710 0.048 Uiso 1 1 calc R . .
C47 C -0.5607(3) -0.2537(3) 0.81991(19) 0.0433(8) Uani 1 1 d . . .
H47 H -0.6006 -0.2659 0.8561 0.052 Uiso 1 1 calc R . .
C48 C -0.6200(3) -0.2955(3) 0.75790(19) 0.0462(8) Uani 1 1 d . . .
H48 H -0.7000 -0.3346 0.7521 0.055 Uiso 1 1 calc R . .
C49 C -0.5592(3) -0.2788(3) 0.70421(19) 0.0448(8) Uani 1 1 d . . .
H49 H -0.5981 -0.3082 0.6623 0.054 Uiso 1 1 calc R . .
C50 C -0.4404(3) -0.2181(3) 0.71280(17) 0.0406(7) Uani 1 1 d . . .
H50 H -0.4007 -0.2073 0.6764 0.049 Uiso 1 1 calc R . .
C51 C 0.9101(4) 0.5871(3) 0.58082(18) 0.0604(11) Uani 1 1 d . . .
C52 C 1.0029(4) 0.6763(3) 0.61367(17) 0.0500(9) Uani 1 1 d . . .
H52 H 1.0496 0.7216 0.5896 0.060 Uiso 1 1 calc R . .
C53 C 1.0258(3) 0.6976(3) 0.68080(16) 0.0415(7) Uani 1 1 d . . .
H53 H 1.0880 0.7565 0.7013 0.050 Uiso 1 1 calc R . .
C54 C 0.9558(3) 0.6309(3) 0.71892(16) 0.0371(7) Uani 1 1 d . . .
C55 C 0.8637(3) 0.5415(3) 0.68563(17) 0.0444(8) Uani 1 1 d . . .
H55 H 0.8167 0.4961 0.7096 0.053 Uiso 1 1 calc R . .
C56 C 0.8419(4) 0.5201(3) 0.61915(18) 0.0590(11) Uani 1 1 d . . .
H56 H 0.7807 0.4602 0.5987 0.071 Uiso 1 1 calc R . .
C57 C 0.8853(6) 0.5629(4) 0.5117(2) 0.094(2) Uani 1 1 d . . .
C58 C 0.9438(4) 0.6381(3) 0.47296(17) 0.0520(9) Uani 1 1 d . . .
C59 C 0.7985(5) 0.4710(3) 0.47931(19) 0.0637(12) Uani 1 1 d . . .
C60 C 0.9793(3) 0.6500(3) 0.78832(15) 0.0369(7) Uani 1 1 d . . .
C61 C 1.0681(3) 0.7407(3) 0.82360(15) 0.0393(7) Uani 1 1 d . . .
C62 C 0.9168(3) 0.5738(3) 0.82390(16) 0.0382(7) Uani 1 1 d . . .

loop_
_atom_site_aniso_label
_atom_site_aniso_U_11
_atom_site_aniso_U_22
_atom_site_aniso_U_33
_atom_site_aniso_U_23
_atom_site_aniso_U_13
_atom_site_aniso_U_12
Cl1 0.144(6) 0.120(5) 0.051(3) 0.020(3) -0.005(3) -0.029(4)
Cl2 0.213(8) 0.066(3) 0.096(4) 0.031(3) 0.086(5) 0.048(4)
Fe1 0.0274(2) 0.0228(2) 0.0320(2) 0.00358(16) 0.00005(16) 0.00071(15)
P1 0.0315(4) 0.0251(4) 0.0311(4) 0.0048(3) 0.0035(3) 0.0016(3)
P2 0.0334(4) 0.0247(4) 0.0320(4) 0.0052(3) 0.0037(3) 0.0023(3)
N1 0.071(2) 0.062(2) 0.0462(18) 0.0126(16) 0.0070(16) -0.0014(18)
N2 0.0517(18) 0.0526(19) 0.0452(17) 0.0092(14) -0.0055(14) -0.0050(15)
N3 0.0512(18) 0.057(2) 0.0519(18) 0.0114(15) 0.0104(14) 0.0040(15)
N4 0.098(3) 0.064(2) 0.060(2) 0.0062(19) -0.006(2) 0.006(2)
C1 0.0356(16) 0.0253(14) 0.0407(17) 0.0024(12) -0.0039(13) 0.0059(12)
C2 0.0382(16) 0.0233(14) 0.0392(16) 0.0081(12) -0.0026(13) 0.0047(12)
C3 0.0343(16) 0.0211(13) 0.0440(17) 0.0099(12) -0.0032(13) -0.0006(12)
C4 0.0395(17) 0.0222(14) 0.0381(16) 0.0031(12) -0.0070(13) 0.0013(12)
C5 0.0398(17) 0.0261(15) 0.0434(17) 0.0018(13) -0.0002(13) 0.0072(12)
C6 0.0386(18) 0.0384(18) 0.052(2) 0.0029(15) -0.0104(15) 0.0104(14)
C7 0.055(2) 0.0325(16) 0.0381(17) 0.0111(13) -0.0002(15) 0.0063(15)
C8 0.0356(17) 0.0339(17) 0.060(2) 0.0175(15) 0.0010(15) -0.0030(13)
C9 0.055(2) 0.0293(16) 0.0440(19) 0.0014(14) -0.0122(15) 0.0001(15)
C10 0.051(2) 0.052(2) 0.048(2) 0.0006(17) 0.0072(16) 0.0195(17)
C11 0.0392(17) 0.0277(15) 0.0373(16) 0.0092(12) 0.0054(13) 0.0030(12)
C12 0.0401(17) 0.0256(14) 0.0403(17) 0.0067(12) 0.0057(13) 0.0080(12)
C13 0.0360(16) 0.0299(15) 0.0326(15) 0.0062(12) 0.0018(12) 0.0060(12)
C14 0.0353(16) 0.0339(16) 0.0404(17) 0.0114(13) -0.0005(13) 0.0044(13)
C15 0.0373(17) 0.0403(18) 0.052(2) 0.0076(15) 0.0027(15) 0.0017(14)
C16 0.0388(18) 0.050(2) 0.0422(18) 0.0053(15) -0.0062(14) 0.0104(15)
C17 0.048(2) 0.051(2) 0.0378(17) 0.0121(15) -0.0012(14) 0.0130(16)
C18 0.0410(18) 0.0415(18) 0.0383(17) 0.0121(14) 0.0043(13) 0.0067(14)
C19 0.0349(16) 0.0354(16) 0.0339(15) 0.0080(13) 0.0046(12) 0.0036(13)
C20 0.0395(18) 0.0448(19) 0.0360(17) 0.0005(14) 0.0051(13) 0.0010(14)
C21 0.046(2) 0.063(2) 0.0404(19) -0.0028(17) 0.0056(15) 0.0082(18)
C22 0.043(2) 0.079(3) 0.044(2) 0.0102(19) 0.0135(16) 0.0107(19)
C23 0.047(2) 0.067(3) 0.056(2) 0.021(2) 0.0133(17) -0.0002(18)
C24 0.046(2) 0.0429(19) 0.048(2) 0.0079(15) 0.0081(15) -0.0015(15)
C25 0.0467(18) 0.0282(15) 0.0303(15) 0.0055(12) 0.0030(13) -0.0018(13)
C26 0.050(2) 0.0353(17) 0.0393(17) 0.0048(14) -0.0073(15) -0.0012(15)
C27 0.071(3) 0.048(2) 0.052(2) 0.0109(18) -0.0192(19) -0.0064(19)
C28 0.093(3) 0.044(2) 0.042(2) 0.0040(17) -0.016(2) -0.013(2)
C29 0.106(4) 0.0354(19) 0.0382(19) -0.0024(15) 0.007(2) 0.000(2)
C30 0.066(2) 0.0351(18) 0.0402(18) 0.0037(14) 0.0062(16) 0.0048(16)
C31 0.0411(17) 0.0275(15) 0.0448(18) 0.0079(13) 0.0137(14) 0.0061(13)
C32 0.056(2) 0.046(2) 0.051(2) 0.0127(16) 0.0211(17) 0.0077(17)
C33 0.084(3) 0.062(3) 0.065(3) 0.022(2) 0.039(2) 0.013(2)
C34 0.061(3) 0.060(3) 0.106(4) 0.026(3) 0.049(3) 0.014(2)
C35 0.042(2) 0.048(2) 0.099(3) 0.024(2) 0.025(2) 0.0074(17)
C36 0.0410(18) 0.0382(18) 0.060(2) 0.0139(16) 0.0108(16) 0.0058(14)
C37 0.0342(16) 0.0308(15) 0.0398(17) 0.0049(13) 0.0015(13) 0.0076(13)
C38 0.0311(16) 0.0369(17) 0.0468(18) 0.0054(14) 0.0010(13) -0.0002(13)
C39 0.0301(15) 0.0339(16) 0.0507(19) 0.0127(14) 0.0025(13) 0.0022(13)
C40 0.0381(17) 0.0360(17) 0.0408(17) 0.0062(13) 0.0008(13) 0.0029(13)
C41 0.0335(16) 0.0367(17) 0.0438(18) 0.0104(14) 0.0043(13) 0.0032(13)
C42 0.0332(16) 0.0307(15) 0.0461(18) 0.0089(13) 0.0051(13) 0.0061(12)
C43 0.0377(17) 0.0326(16) 0.055(2) 0.0020(14) 0.0079(15) 0.0038(13)
C44 0.0362(17) 0.0404(18) 0.055(2) 0.0029(15) 0.0136(15) 0.0034(14)
C45 0.0335(16) 0.0241(14) 0.0506(19) 0.0087(13) 0.0019(13) 0.0066(12)
C46 0.0379(17) 0.0298(15) 0.0527(19) 0.0130(14) 0.0043(14) 0.0053(13)
C47 0.0396(18) 0.0302(16) 0.064(2) 0.0187(15) 0.0103(16) 0.0041(13)
C48 0.0360(18) 0.0278(16) 0.074(3) 0.0097(16) 0.0053(17) 0.0023(13)
C49 0.0445(19) 0.0278(16) 0.057(2) 0.0029(14) -0.0033(16) 0.0015(14)
C50 0.0401(18) 0.0295(16) 0.0518(19) 0.0065(14) 0.0044(14) 0.0048(13)
C51 0.094(3) 0.043(2) 0.0376(19) 0.0048(16) 0.0064(19) -0.007(2)
C52 0.071(3) 0.0373(18) 0.0392(18) 0.0070(14) 0.0096(17) -0.0008(17)
C53 0.0461(19) 0.0335(16) 0.0431(18) 0.0040(14) 0.0057(14) 0.0026(14)
C54 0.0390(17) 0.0336(16) 0.0397(17) 0.0062(13) 0.0046(13) 0.0090(13)
C55 0.048(2) 0.0406(18) 0.0421(18) 0.0072(15) 0.0025(15) -0.0001(15)
C56 0.080(3) 0.045(2) 0.043(2) 0.0083(16) -0.0041(19) -0.012(2)
C57 0.155(5) 0.064(3) 0.045(2) 0.010(2) -0.003(3) -0.034(3)
C58 0.075(3) 0.045(2) 0.0327(18) 0.0045(15) 0.0056(17) 0.0019(19)
C59 0.098(3) 0.043(2) 0.041(2) 0.0028(17) -0.002(2) -0.006(2)
C60 0.0385(17) 0.0339(16) 0.0377(16) 0.0056(13) 0.0030(13) 0.0051(13)
C61 0.0419(18) 0.0416(18) 0.0342(16) 0.0094(14) 0.0040(13) 0.0032(15)
C62 0.0363(17) 0.0405(17) 0.0384(17) 0.0067(14) 0.0064(13) 0.0070(14)

loop_
_geom_bond_atom_site_label_1
_geom_bond_atom_site_label_2
_geom_bond_distance
_geom_bond_site_symmetry_2
_geom_bond_publ_flag
Cl1 C70 1.87(2) . ?
Cl2 C70 1.63(2) . ?
C70 H70A 0.9700 . ?
C70 H70B 0.9700 . ?
Fe1 C37 1.878(3) . ?
Fe1 C1 2.113(3) . ?
Fe1 C2 2.118(3) . ?
Fe1 C5 2.153(3) . ?
Fe1 C3 2.170(3) . ?
Fe1 C4 2.190(3) . ?
Fe1 P1 2.2479(9) . ?
Fe1 P2 2.2686(9) . ?
P1 C19 1.819(3) . ?
P1 C11 1.831(3) . ?
P1 C13 1.838(3) . ?
P2 C25 1.827(3) . ?
P2 C31 1.835(3) . ?
P2 C12 1.843(3) . ?
N1 C58 1.117(5) . ?
N2 C61 1.152(4) . ?
N3 C62 1.155(4) . ?
N4 C59 1.125(5) . ?
C1 C2 1.419(5) . ?
C1 C5 1.434(4) . ?
C1 C6 1.501(4) . ?
C2 C3 1.440(4) . ?
C2 C7 1.497(4) . ?
C3 C4 1.418(5) . ?
C3 C8 1.498(4) . ?
C4 C5 1.429(4) . ?
C4 C9 1.499(4) . ?
C5 C10 1.490(5) . ?
C6 H6A 0.9600 . ?
C6 H6B 0.9600 . ?
C6 H6C 0.9600 . ?
C7 H7A 0.9600 . ?
C7 H7B 0.9600 . ?
C7 H7C 0.9600 . ?
C8 H8A 0.9600 . ?
C8 H8B 0.9600 . ?
C8 H8C 0.9600 . ?
C9 H9A 0.9600 . ?
C9 H9B 0.9600 . ?
C9 H9C 0.9600 . ?
C10 H10A 0.9600 . ?
C10 H10B 0.9600 . ?
C10 H10C 0.9600 . ?
C11 C12 1.519(4) . ?
C11 H11A 0.9700 . ?
C11 H11B 0.9700 . ?
C12 H12A 0.9700 . ?
C12 H12B 0.9700 . ?
C13 C14 1.382(4) . ?
C13 C18 1.400(4) . ?
C14 C15 1.401(4) . ?
C14 H14 0.9300 . ?
C15 C16 1.382(5) . ?
C15 H15 0.9300 . ?
C16 C17 1.379(5) . ?
C16 H16 0.9300 . ?
C17 C18 1.385(5) . ?
C17 H17 0.9300 . ?
C18 H18 0.9300 . ?
C19 C20 1.385(4) . ?
C19 C24 1.391(4) . ?
C20 C21 1.391(5) . ?
C20 H20 0.9300 . ?
C21 C22 1.374(6) . ?
C21 H21 0.9300 . ?
C22 C23 1.385(6) . ?
C22 H22 0.9300 . ?
C23 C24 1.394(5) . ?
C23 H23 0.9300 . ?
C24 H24 0.9300 . ?
C25 C26 1.385(5) . ?
C25 C30 1.390(5) . ?
C26 C27 1.393(5) . ?
C26 H26 0.9300 . ?
C27 C28 1.368(6) . ?
C27 H27 0.9300 . ?
C28 C29 1.389(7) . ?
C28 H28 0.9300 . ?
C29 C30 1.387(5) . ?
C29 H29 0.9300 . ?
C30 H30 0.9300 . ?
C31 C32 1.384(5) . ?
C31 C36 1.398(5) . ?
C32 C33 1.394(5) . ?
C32 H32 0.9300 . ?
C33 C34 1.368(7) . ?
C33 H33 0.9300 . ?
C34 C35 1.367(7) . ?
C34 H34 0.9300 . ?
C35 C36 1.381(5) . ?
C35 H35 0.9300 . ?
C36 H36 0.9300 . ?
C37 C38 1.222(4) . ?
C38 C39 1.438(4) . ?
C39 C40 1.396(5) . ?
C39 C44 1.397(5) . ?
C40 C41 1.385(4) . ?
C40 H40 0.9300 . ?
C41 C42 1.398(4) . ?
C41 H41 0.9300 . ?
C42 C43 1.383(5) . ?
C42 C45 1.484(4) . ?
C43 C44 1.382(4) . ?
C43 H43 0.9300 . ?
C44 H44 0.9300 . ?
C45 C50 1.401(5) . ?
C45 C46 1.401(5) . ?
C46 C47 1.391(4) . ?
C46 H46 0.9300 . ?
C47 C48 1.378(5) . ?
C47 H47 0.9300 . ?
C48 C49 1.387(5) . ?
C48 H48 0.9300 . ?
C49 C50 1.391(5) . ?
C49 H49 0.9300 . ?
C50 H50 0.9300 . ?
C51 C52 1.409(5) . ?
C51 C56 1.409(5) . ?
C51 C57 1.419(6) . ?
C52 C53 1.377(5) . ?
C52 H52 0.9300 . ?
C53 C54 1.414(4) . ?
C53 H53 0.9300 . ?
C54 C55 1.410(5) . ?
C54 C60 1.423(4) . ?
C55 C56 1.363(5) . ?
C55 H55 0.9300 . ?
C56 H56 0.9300 . ?
C57 C59 1.389(6) . ?
C57 C58 1.424(6) . ?
C60 C62 1.406(4) . ?
C60 C61 1.411(4) . ?
